data_7710654
loop_
_publ_author_name
'Horrer, G\"unther'
'Mann, Sophie'
'Krummenacher, Ivo'
'Braunschweig, Holger'
'Radius, Udo'

_publ_section_title
;
 N-Heterocyclic Carbene and Cyclic (Alkyl)(amino)carbene Complexes of
 Vanadium(III) and Vanadium(V)
;
_journal_name_full 'Dalton Transactions'
_journal_paper_doi 10.1039/D2DT01250B
_journal_year 2022
_chemical_formula_moiety 'C2.90 H4.20 Cl0.20 N0.10 V0.10'
_chemical_formula_sum 'C2.9 H4.2 Cl0.2 N0.1 V0.1'
_chemical_formula_weight 52.65
_space_group_crystal_system triclinic
_space_group_IT_number 2
_space_group_name_Hall '-P 1'
_space_group_name_H-M_alt 'P -1'
_atom_sites_solution_hydrogens geom
_atom_sites_solution_primary dual
_atom_sites_solution_secondary difmap
_audit_creation_method SHELXL-2018/3
_audit_update_record
;
2022-04-21 deposited with the CCDC.	2022-07-01 downloaded from the CCDC.
;
_cell_angle_alpha 110.238(2)
_cell_angle_beta 92.849(2)
_cell_angle_gamma 103.498(2)
_cell_formula_units_Z 20
_cell_length_a 9.9087(2)
_cell_length_b 10.3756(2)
_cell_length_c 14.9101(3)
_cell_measurement_reflns_used 15537
_cell_measurement_temperature 100.00(10)
_cell_measurement_theta_max 76.3860
_cell_measurement_theta_min 3.2100
_cell_volume 1384.16(5)
_computing_cell_refinement 'CrysAlisPro 1.171.40.53 (Rigaku OD, 2019)'
_computing_data_collection 'CrysAlisPro 1.171.40.53 (Rigaku OD, 2019)'
_computing_data_reduction 'CrysAlisPro 1.171.40.53 (Rigaku OD, 2019)'
_computing_molecular_graphics 'ShelXLe (Huebschle et all, 2011)'
_computing_publication_material 'SHELXL-2014/6 (Sheldrick, 2014)'
_computing_structure_refinement 'SHELXL-2018/3 (Sheldrick, 2018)'
_computing_structure_solution 'SHELXT 2014/5 (Sheldrick, 2014)'
_diffrn_ambient_temperature 100.00(10)
_diffrn_detector_area_resol_mean 10.0000
_diffrn_measured_fraction_theta_full 0.999
_diffrn_measured_fraction_theta_max 0.998
_diffrn_measurement_device_type 'XtaLAB Synergy, Dualflex, HyPix'
_diffrn_measurement_method '\w scans'
_diffrn_radiation_type CuK\a
_diffrn_radiation_wavelength 1.54184
_diffrn_reflns_av_R_equivalents 0.0372
_diffrn_reflns_av_unetI/netI 0.0254
_diffrn_reflns_Laue_measured_fraction_full 0.999
_diffrn_reflns_Laue_measured_fraction_max 0.998
_diffrn_reflns_limit_h_max 12
_diffrn_reflns_limit_h_min -12
_diffrn_reflns_limit_k_max 12
_diffrn_reflns_limit_k_min -12
_diffrn_reflns_limit_l_max 18
_diffrn_reflns_limit_l_min -16
_diffrn_reflns_number 28243
_diffrn_reflns_point_group_measured_fraction_full 0.999
_diffrn_reflns_point_group_measured_fraction_max 0.998
_diffrn_reflns_theta_full 72.000
_diffrn_reflns_theta_max 74.486
_diffrn_reflns_theta_min 3.192
_diffrn_source 'micro-focus sealed X-ray tube'
_exptl_absorpt_coefficient_mu 4.882
_exptl_absorpt_correction_T_max 1.000
_exptl_absorpt_correction_T_min 0.263
_exptl_absorpt_correction_type gaussian
_exptl_absorpt_process_details
;
CrysAlisPro 1.171.40.53 (Rigaku Oxford Diffraction, 2019)
Numerical absorption correction based on gaussian integration over
			a multifaceted crystal model
Empirical absorption correction using spherical harmonics,
 implemented in SCALE3 ABSPACK scaling algorithm.
;
_exptl_crystal_colour 'clear green'
_exptl_crystal_density_diffrn 1.263
_exptl_crystal_description block
_exptl_crystal_F_000 560
_exptl_crystal_size_max 0.331
_exptl_crystal_size_mid 0.174
_exptl_crystal_size_min 0.160
_refine_diff_density_max 0.600
_refine_diff_density_min -0.484
_refine_diff_density_rms 0.058
_refine_ls_extinction_method none
_refine_ls_goodness_of_fit_ref 1.066
_refine_ls_hydrogen_treatment constr
_refine_ls_matrix_type full
_refine_ls_number_parameters 309
_refine_ls_number_reflns 5641
_refine_ls_number_restraints 0
_refine_ls_restrained_S_all 1.066
_refine_ls_R_factor_all 0.0385
_refine_ls_R_factor_gt 0.0373
_refine_ls_shift/su_max 0.001
_refine_ls_shift/su_mean 0.000
_refine_ls_structure_factor_coef Fsqd
_refine_ls_weighting_details 'w=1/[\s^2^(Fo^2^)+(0.0540P)^2^+0.8990P] where P=(Fo^2^+2Fc^2^)/3'
_refine_ls_weighting_scheme calc
_refine_ls_wR_factor_gt 0.1000
_refine_ls_wR_factor_ref 0.1009
_reflns_Friedel_coverage 0.000
_reflns_number_gt 5407
_reflns_number_total 5641
_reflns_threshold_expression 'I > 2\s(I)'
_cod_data_source_file d2dt01250b2.cif
_cod_data_source_block compound_9
_cod_original_formula_sum 'C2.90 H4.20 Cl0.20 N0.10 V0.10'
_cod_database_code 7710654
_shelx_shelxl_version_number 2018/3
_shelx_space_group_comment
;
The symmetry employed for this shelxl refinement is uniquely defined
by the following loop, which should always be used as a source of
symmetry information in preference to the above space-group names.
They are only intended as comments.
;

loop_
_space_group_symop_operation_xyz
'x, y, z'
'-x, -y, -z'

loop_
_atom_site_label
_atom_site_type_symbol
_atom_site_fract_x
_atom_site_fract_y
_atom_site_fract_z
_atom_site_U_iso_or_equiv
_atom_site_adp_type
_atom_site_occupancy
_atom_site_site_symmetry_order
_atom_site_calc_flag
_atom_site_refinement_flags_posn
_atom_site_refinement_flags_adp
_atom_site_refinement_flags_occupancy
_atom_site_disorder_assembly
_atom_site_disorder_group
V1_1 V 0.16750(3) 0.39912(3) 0.81467(2) 0.02001(10) Uani 1 1 d . . . . .
Cl2_1 Cl 0.25672(5) 0.41261(5) 0.95944(3) 0.02739(11) Uani 1 1 d . . . . .
Cl1_1 Cl 0.00506(4) 0.19410(5) 0.73334(3) 0.02564(11) Uani 1 1 d . . . . .
C1_2 C 0.08646(19) 0.5700(2) 0.82328(13) 0.0243(4) Uani 1 1 d . . . . .
C2_2 C 0.06427(19) 0.6738(2) 0.90938(14) 0.0250(4) Uani 1 1 d . . . . .
C3_2 C -0.0088(2) 0.7712(2) 0.90392(14) 0.0273(4) Uani 1 1 d . . . . .
H3_2 H -0.024898 0.835783 0.960831 0.033 Uiso 1 1 calc R U . . .
C4_2 C -0.0584(2) 0.7748(2) 0.81605(15) 0.0281(4) Uani 1 1 d . . . . .
C5_2 C -0.0336(2) 0.6758(2) 0.73184(15) 0.0284(4) Uani 1 1 d . . . . .
H5_2 H -0.064382 0.677203 0.672330 0.034 Uiso 1 1 calc R U . . .
C6_2 C 0.03585(19) 0.5751(2) 0.73468(14) 0.0262(4) Uani 1 1 d . . . . .
C7_2 C 0.1201(2) 0.6875(2) 1.00932(14) 0.0292(4) Uani 1 1 d . . . . .
H7A_2 H 0.092011 0.762429 1.056689 0.044 Uiso 1 1 calc R U . . .
H7B_2 H 0.220617 0.709507 1.016627 0.044 Uiso 1 1 calc R U . . .
H7C_2 H 0.083202 0.599239 1.018173 0.044 Uiso 1 1 calc R U . . .
C8_2 C -0.1354(2) 0.8831(2) 0.81325(18) 0.0375(5) Uani 1 1 d . . . . .
H8A_2 H -0.224521 0.835092 0.773172 0.056 Uiso 1 1 calc R U . . .
H8B_2 H -0.080966 0.947751 0.787317 0.056 Uiso 1 1 calc R U . . .
H8C_2 H -0.149671 0.935371 0.877498 0.056 Uiso 1 1 calc R U . . .
C9_2 C 0.0520(2) 0.4673(2) 0.64007(14) 0.0320(4) Uani 1 1 d . . . . .
H9A_2 H 0.065074 0.511265 0.592965 0.048 Uiso 1 1 calc R U . . .
H9B_2 H -0.030733 0.388608 0.617904 0.048 Uiso 1 1 calc R U . . .
H9C_2 H 0.131949 0.433422 0.649200 0.048 Uiso 1 1 calc R U . . .
C1_3 C 0.36392(17) 0.40799(18) 0.76194(12) 0.0189(3) Uani 1 1 d . . . . .
N1_3 N 0.42543(14) 0.30744(15) 0.72312(10) 0.0183(3) Uani 1 1 d . . . . .
C2_3 C 0.58389(18) 0.36064(19) 0.72097(13) 0.0232(4) Uani 1 1 d . . . . .
C3_3 C 0.61086(18) 0.5194(2) 0.77940(14) 0.0247(4) Uani 1 1 d . . . . .
H3A_3 H 0.669552 0.574891 0.748221 0.030 Uiso 1 1 calc R U . . .
H3AB_3 H 0.658217 0.542753 0.843742 0.030 Uiso 1 1 calc R U . . .
C4_3 C 0.46785(18) 0.55309(18) 0.78504(13) 0.0214(3) Uani 1 1 d . . . . .
C5_3 C 0.6149(2) 0.3294(2) 0.61785(15) 0.0337(5) Uani 1 1 d . . . . .
H5A_3 H 0.713502 0.366046 0.618501 0.051 Uiso 1 1 calc R U . . .
H5B_3 H 0.563267 0.374124 0.587162 0.051 Uiso 1 1 calc R U . . .
H5C_3 H 0.587662 0.228243 0.582774 0.051 Uiso 1 1 calc R U . . .
C6_3 C 0.6664(2) 0.2901(2) 0.76923(16) 0.0313(4) Uani 1 1 d . . . . .
H6A_3 H 0.764985 0.330393 0.772440 0.047 Uiso 1 1 calc R U . . .
H6B_3 H 0.642675 0.189591 0.732402 0.047 Uiso 1 1 calc R U . . .
H6C_3 H 0.643784 0.305894 0.833359 0.047 Uiso 1 1 calc R U . . .
C7_3 C 0.4300(2) 0.6101(2) 0.70694(14) 0.0279(4) Uani 1 1 d . . . . .
H7A_3 H 0.498073 0.697922 0.716149 0.042 Uiso 1 1 calc R U . . .
H7B_3 H 0.338764 0.626364 0.711922 0.042 Uiso 1 1 calc R U . . .
H7C_3 H 0.429781 0.541333 0.644169 0.042 Uiso 1 1 calc R U . . .
C8_3 C 0.4640(2) 0.66361(19) 0.88403(14) 0.0257(4) Uani 1 1 d . . . . .
H8A_3 H 0.535149 0.750209 0.895081 0.039 Uiso 1 1 calc R U . . .
H8B_3 H 0.480847 0.627318 0.933451 0.039 Uiso 1 1 calc R U . . .
H8C_3 H 0.373662 0.682528 0.885562 0.039 Uiso 1 1 calc R U . . .
C1_4 C 0.35494(17) 0.15406(18) 0.67864(12) 0.0199(3) Uani 1 1 d . . . . .
C2_4 C 0.34673(18) 0.06634(19) 0.73332(13) 0.0221(3) Uani 1 1 d . . . . .
C3_4 C 0.2856(2) -0.0801(2) 0.68487(14) 0.0263(4) Uani 1 1 d . . . . .
H3_4 H 0.279925 -0.140474 0.719195 0.032 Uiso 1 1 calc R U . . .
C4_4 C 0.2335(2) -0.1374(2) 0.58772(14) 0.0284(4) Uani 1 1 d . . . . .
H4_4 H 0.194783 -0.235136 0.557125 0.034 Uiso 1 1 calc R U . . .
C5_4 C 0.23922(19) -0.0490(2) 0.53620(13) 0.0254(4) Uani 1 1 d . . . . .
H5_4 H 0.202845 -0.088196 0.470941 0.031 Uiso 1 1 calc R U . . .
C6_4 C 0.29844(18) 0.09814(19) 0.57982(13) 0.0221(3) Uani 1 1 d . . . . .
C7_4 C 0.39159(19) 0.11611(19) 0.84157(13) 0.0245(4) Uani 1 1 d . . . . .
H7_4 H 0.428524 0.220095 0.867788 0.029 Uiso 1 1 calc R U . . .
C8_4 C 0.2637(2) 0.0747(2) 0.88997(14) 0.0304(4) Uani 1 1 d . . . . .
H8A_4 H 0.287912 0.119447 0.958852 0.046 Uiso 1 1 calc R U . . .
H8B_4 H 0.235465 -0.026968 0.872034 0.046 Uiso 1 1 calc R U . . .
H8C_4 H 0.187886 0.105642 0.869244 0.046 Uiso 1 1 calc R U . . .
C9_4 C 0.5048(2) 0.0491(2) 0.86586(15) 0.0315(4) Uani 1 1 d . . . . .
H9A_4 H 0.534548 0.088186 0.934337 0.047 Uiso 1 1 calc R U . . .
H9B_4 H 0.583616 0.069692 0.833333 0.047 Uiso 1 1 calc R U . . .
H9C_4 H 0.466921 -0.052220 0.845043 0.047 Uiso 1 1 calc R U . . .
C10_4 C 0.2868(2) 0.1863(2) 0.51828(13) 0.0259(4) Uani 1 1 d . . . . .
H10_4 H 0.333236 0.286559 0.556832 0.031 Uiso 1 1 calc R U . . .
C11_4 C 0.1319(2) 0.1726(2) 0.48953(14) 0.0289(4) Uani 1 1 d . . . . .
H11A_4 H 0.124863 0.241063 0.460935 0.043 Uiso 1 1 calc R U . . .
H11B_4 H 0.085517 0.189778 0.545876 0.043 Uiso 1 1 calc R U . . .
H11C_4 H 0.088251 0.078214 0.443779 0.043 Uiso 1 1 calc R U . . .
C12_4 C 0.3553(2) 0.1413(3) 0.42619(15) 0.0367(5) Uani 1 1 d . . . . .
H12A_4 H 0.358091 0.208965 0.395274 0.055 Uiso 1 1 calc R U . . .
H12B_4 H 0.301659 0.048644 0.382955 0.055 Uiso 1 1 calc R U . . .
H12C_4 H 0.449099 0.138297 0.442802 0.055 Uiso 1 1 calc R U . . .

loop_
_atom_site_aniso_label
_atom_site_aniso_U_11
_atom_site_aniso_U_22
_atom_site_aniso_U_33
_atom_site_aniso_U_23
_atom_site_aniso_U_13
_atom_site_aniso_U_12
V1_1 0.01615(15) 0.02232(17) 0.02137(16) 0.00719(12) 0.00125(11) 0.00638(12)
Cl2_1 0.0300(2) 0.0324(2) 0.0222(2) 0.01034(17) 0.00198(16) 0.01269(18)
Cl1_1 0.0202(2) 0.0262(2) 0.0260(2) 0.00694(17) -0.00018(16) 0.00262(16)
C1_2 0.0203(8) 0.0261(9) 0.0256(9) 0.0090(7) 0.0006(7) 0.0059(7)
C2_2 0.0180(8) 0.0264(9) 0.0275(9) 0.0076(7) 0.0021(7) 0.0038(7)
C3_2 0.0224(9) 0.0255(9) 0.0297(10) 0.0076(8) 0.0024(7) 0.0026(7)
C4_2 0.0207(9) 0.0236(9) 0.0379(11) 0.0121(8) -0.0013(8) 0.0020(7)
C5_2 0.0227(9) 0.0312(10) 0.0292(10) 0.0130(8) -0.0024(7) 0.0017(7)
C6_2 0.0220(9) 0.0278(9) 0.0250(9) 0.0081(8) 0.0005(7) 0.0024(7)
C7_2 0.0295(10) 0.0321(10) 0.0244(9) 0.0064(8) 0.0042(7) 0.0116(8)
C8_2 0.0324(11) 0.0291(10) 0.0495(13) 0.0151(10) -0.0044(9) 0.0067(8)
C9_2 0.0321(10) 0.0374(11) 0.0261(9) 0.0101(8) 0.0006(8) 0.0115(8)
C1_3 0.0167(8) 0.0229(8) 0.0171(7) 0.0076(7) -0.0004(6) 0.0055(6)
N1_3 0.0146(7) 0.0193(7) 0.0181(7) 0.0049(6) -0.0003(5) 0.0028(5)
C2_3 0.0144(8) 0.0247(9) 0.0261(9) 0.0052(7) 0.0026(7) 0.0037(7)
C3_3 0.0172(8) 0.0238(9) 0.0278(9) 0.0056(7) 0.0004(7) 0.0024(7)
C4_3 0.0188(8) 0.0194(8) 0.0239(8) 0.0068(7) 0.0014(7) 0.0034(6)
C5_3 0.0200(9) 0.0405(11) 0.0296(10) 0.0024(9) 0.0076(8) 0.0027(8)
C6_3 0.0176(8) 0.0306(10) 0.0427(11) 0.0093(9) -0.0008(8) 0.0084(7)
C7_3 0.0290(10) 0.0257(9) 0.0292(9) 0.0128(8) 0.0018(8) 0.0043(7)
C8_3 0.0246(9) 0.0213(9) 0.0272(9) 0.0048(7) 0.0008(7) 0.0052(7)
C1_4 0.0142(7) 0.0189(8) 0.0226(8) 0.0029(7) 0.0006(6) 0.0048(6)
C2_4 0.0174(8) 0.0205(8) 0.0256(9) 0.0053(7) -0.0003(7) 0.0057(6)
C3_4 0.0253(9) 0.0199(9) 0.0308(10) 0.0068(7) -0.0013(7) 0.0058(7)
C4_4 0.0267(9) 0.0196(9) 0.0307(10) 0.0008(7) -0.0012(8) 0.0047(7)
C5_4 0.0217(8) 0.0243(9) 0.0230(9) 0.0006(7) -0.0001(7) 0.0057(7)
C6_4 0.0162(8) 0.0246(9) 0.0221(8) 0.0045(7) 0.0020(6) 0.0057(7)
C7_4 0.0251(9) 0.0205(8) 0.0254(9) 0.0070(7) -0.0022(7) 0.0051(7)
C8_4 0.0328(10) 0.0295(10) 0.0273(9) 0.0117(8) 0.0011(8) 0.0038(8)
C9_4 0.0344(10) 0.0264(10) 0.0328(10) 0.0099(8) -0.0067(8) 0.0102(8)
C10_4 0.0256(9) 0.0272(9) 0.0202(8) 0.0057(7) 0.0014(7) 0.0034(7)
C11_4 0.0298(10) 0.0322(10) 0.0233(9) 0.0081(8) 0.0004(7) 0.0097(8)
C12_4 0.0317(11) 0.0469(13) 0.0244(10) 0.0085(9) 0.0064(8) 0.0036(9)

loop_
_atom_type_symbol
_atom_type_description
_atom_type_scat_dispersion_real
_atom_type_scat_dispersion_imag
_atom_type_scat_source
C C 0.0181 0.0091 'International Tables Vol C Tables 4.2.6.8 and 6.1.1.4'
H H 0.0000 0.0000 'International Tables Vol C Tables 4.2.6.8 and 6.1.1.4'
N N 0.0311 0.0180 'International Tables Vol C Tables 4.2.6.8 and 6.1.1.4'
Cl Cl 0.3639 0.7018 'International Tables Vol C Tables 4.2.6.8 and 6.1.1.4'
V V 0.0687 2.1097 'International Tables Vol C Tables 4.2.6.8 and 6.1.1.4'

loop_
_geom_angle_atom_site_label_1
_geom_angle_atom_site_label_2
_geom_angle_atom_site_label_3
_geom_angle
_geom_angle_site_symmetry_1
_geom_angle_site_symmetry_3
_geom_angle_publ_flag
C1_2 V1_1 C1_3 114.78(7) . . ?
C1_2 V1_1 Cl2_1 112.42(5) . . ?
C1_3 V1_1 Cl2_1 93.02(5) . . ?
C1_2 V1_1 Cl1_1 109.68(5) . . ?
C1_3 V1_1 Cl1_1 112.97(5) . . ?
Cl2_1 V1_1 Cl1_1 113.22(2) . . ?
C6_2 C1_2 C2_2 116.94(17) . . ?
C6_2 C1_2 V1_1 116.34(14) . . ?
C2_2 C1_2 V1_1 126.40(14) . . ?
C3_2 C2_2 C1_2 120.28(17) . . ?
C3_2 C2_2 C7_2 116.68(17) . . ?
C1_2 C2_2 C7_2 123.02(17) . . ?
C4_2 C3_2 C2_2 122.15(18) . . ?
C4_2 C3_2 H3_2 118.9 . . ?
C2_2 C3_2 H3_2 118.9 . . ?
C3_2 C4_2 C5_2 117.61(18) . . ?
C3_2 C4_2 C8_2 120.54(19) . . ?
C5_2 C4_2 C8_2 121.85(19) . . ?
C6_2 C5_2 C4_2 121.68(18) . . ?
C6_2 C5_2 H5_2 119.2 . . ?
C4_2 C5_2 H5_2 119.2 . . ?
C5_2 C6_2 C1_2 121.30(18) . . ?
C5_2 C6_2 C9_2 118.22(17) . . ?
C1_2 C6_2 C9_2 120.45(18) . . ?
C2_2 C7_2 H7A_2 109.5 . . ?
C2_2 C7_2 H7B_2 109.5 . . ?
H7A_2 C7_2 H7B_2 109.5 . . ?
C2_2 C7_2 H7C_2 109.5 . . ?
H7A_2 C7_2 H7C_2 109.5 . . ?
H7B_2 C7_2 H7C_2 109.5 . . ?
C4_2 C8_2 H8A_2 109.5 . . ?
C4_2 C8_2 H8B_2 109.5 . . ?
H8A_2 C8_2 H8B_2 109.5 . . ?
C4_2 C8_2 H8C_2 109.5 . . ?
H8A_2 C8_2 H8C_2 109.5 . . ?
H8B_2 C8_2 H8C_2 109.5 . . ?
C6_2 C9_2 H9A_2 109.5 . . ?
C6_2 C9_2 H9B_2 109.5 . . ?
H9A_2 C9_2 H9B_2 109.5 . . ?
C6_2 C9_2 H9C_2 109.5 . . ?
H9A_2 C9_2 H9C_2 109.5 . . ?
H9B_2 C9_2 H9C_2 109.5 . . ?
N1_3 C1_3 C4_3 109.35(14) . . ?
N1_3 C1_3 V1_1 130.85(13) . . ?
C4_3 C1_3 V1_1 118.93(12) . . ?
C1_3 N1_3 C1_4 125.49(14) . . ?
C1_3 N1_3 C2_3 114.86(14) . . ?
C1_4 N1_3 C2_3 119.57(13) . . ?
C6_3 C2_3 C5_3 109.21(16) . . ?
C6_3 C2_3 C3_3 111.89(16) . . ?
C5_3 C2_3 C3_3 113.08(16) . . ?
C6_3 C2_3 N1_3 110.46(15) . . ?
C5_3 C2_3 N1_3 111.05(14) . . ?
C3_3 C2_3 N1_3 100.96(13) . . ?
C2_3 C3_3 C4_3 107.40(14) . . ?
C2_3 C3_3 H3A_3 110.2 . . ?
C4_3 C3_3 H3A_3 110.2 . . ?
C2_3 C3_3 H3AB_3 110.2 . . ?
C4_3 C3_3 H3AB_3 110.2 . . ?
H3A_3 C3_3 H3AB_3 108.5 . . ?
C1_3 C4_3 C8_3 114.05(14) . . ?
C1_3 C4_3 C3_3 103.73(14) . . ?
C8_3 C4_3 C3_3 111.24(15) . . ?
C1_3 C4_3 C7_3 107.16(14) . . ?
C8_3 C4_3 C7_3 108.12(15) . . ?
C3_3 C4_3 C7_3 112.52(15) . . ?
C2_3 C5_3 H5A_3 109.5 . . ?
C2_3 C5_3 H5B_3 109.5 . . ?
H5A_3 C5_3 H5B_3 109.5 . . ?
C2_3 C5_3 H5C_3 109.5 . . ?
H5A_3 C5_3 H5C_3 109.5 . . ?
H5B_3 C5_3 H5C_3 109.5 . . ?
C2_3 C6_3 H6A_3 109.5 . . ?
C2_3 C6_3 H6B_3 109.5 . . ?
H6A_3 C6_3 H6B_3 109.5 . . ?
C2_3 C6_3 H6C_3 109.5 . . ?
H6A_3 C6_3 H6C_3 109.5 . . ?
H6B_3 C6_3 H6C_3 109.5 . . ?
C4_3 C7_3 H7A_3 109.5 . . ?
C4_3 C7_3 H7B_3 109.5 . . ?
H7A_3 C7_3 H7B_3 109.5 . . ?
C4_3 C7_3 H7C_3 109.5 . . ?
H7A_3 C7_3 H7C_3 109.5 . . ?
H7B_3 C7_3 H7C_3 109.5 . . ?
C4_3 C8_3 H8A_3 109.5 . . ?
C4_3 C8_3 H8B_3 109.5 . . ?
H8A_3 C8_3 H8B_3 109.5 . . ?
C4_3 C8_3 H8C_3 109.5 . . ?
H8A_3 C8_3 H8C_3 109.5 . . ?
H8B_3 C8_3 H8C_3 109.5 . . ?
C2_4 C1_4 C6_4 121.54(16) . . ?
C2_4 C1_4 N1_3 120.48(15) . . ?
C6_4 C1_4 N1_3 117.98(15) . . ?
C3_4 C2_4 C1_4 117.39(16) . . ?
C3_4 C2_4 C7_4 116.37(16) . . ?
C1_4 C2_4 C7_4 126.17(16) . . ?
C4_4 C3_4 C2_4 121.90(18) . . ?
C4_4 C3_4 H3_4 119.1 . . ?
C2_4 C3_4 H3_4 119.1 . . ?
C5_4 C4_4 C3_4 119.72(17) . . ?
C5_4 C4_4 H4_4 120.1 . . ?
C3_4 C4_4 H4_4 120.1 . . ?
C4_4 C5_4 C6_4 121.51(17) . . ?
C4_4 C5_4 H5_4 119.2 . . ?
C6_4 C5_4 H5_4 119.2 . . ?
C5_4 C6_4 C1_4 117.89(17) . . ?
C5_4 C6_4 C10_4 116.77(16) . . ?
C1_4 C6_4 C10_4 125.18(16) . . ?
C2_4 C7_4 C8_4 109.32(15) . . ?
C2_4 C7_4 C9_4 112.24(16) . . ?
C8_4 C7_4 C9_4 108.34(16) . . ?
C2_4 C7_4 H7_4 109.0 . . ?
C8_4 C7_4 H7_4 109.0 . . ?
C9_4 C7_4 H7_4 109.0 . . ?
C7_4 C8_4 H8A_4 109.5 . . ?
C7_4 C8_4 H8B_4 109.5 . . ?
H8A_4 C8_4 H8B_4 109.5 . . ?
C7_4 C8_4 H8C_4 109.5 . . ?
H8A_4 C8_4 H8C_4 109.5 . . ?
H8B_4 C8_4 H8C_4 109.5 . . ?
C7_4 C9_4 H9A_4 109.5 . . ?
C7_4 C9_4 H9B_4 109.5 . . ?
H9A_4 C9_4 H9B_4 109.5 . . ?
C7_4 C9_4 H9C_4 109.5 . . ?
H9A_4 C9_4 H9C_4 109.5 . . ?
H9B_4 C9_4 H9C_4 109.5 . . ?
C6_4 C10_4 C11_4 109.59(15) . . ?
C6_4 C10_4 C12_4 112.82(17) . . ?
C11_4 C10_4 C12_4 108.80(16) . . ?
C6_4 C10_4 H10_4 108.5 . . ?
C11_4 C10_4 H10_4 108.5 . . ?
C12_4 C10_4 H10_4 108.5 . . ?
C10_4 C11_4 H11A_4 109.5 . . ?
C10_4 C11_4 H11B_4 109.5 . . ?
H11A_4 C11_4 H11B_4 109.5 . . ?
C10_4 C11_4 H11C_4 109.5 . . ?
H11A_4 C11_4 H11C_4 109.5 . . ?
H11B_4 C11_4 H11C_4 109.5 . . ?
C10_4 C12_4 H12A_4 109.5 . . ?
C10_4 C12_4 H12B_4 109.5 . . ?
H12A_4 C12_4 H12B_4 109.5 . . ?
C10_4 C12_4 H12C_4 109.5 . . ?
H12A_4 C12_4 H12C_4 109.5 . . ?
H12B_4 C12_4 H12C_4 109.5 . . ?

loop_
_geom_bond_atom_site_label_1
_geom_bond_atom_site_label_2
_geom_bond_distance
_geom_bond_site_symmetry_2
_geom_bond_publ_flag
V1_1 C1_2 2.0787(19) . ?
V1_1 C1_3 2.1290(17) . ?
V1_1 Cl2_1 2.2370(5) . ?
V1_1 Cl1_1 2.2381(5) . ?
C1_2 C6_2 1.412(3) . ?
C1_2 C2_2 1.428(3) . ?
C2_2 C3_2 1.394(3) . ?
C2_2 C7_2 1.511(3) . ?
C3_2 C4_2 1.392(3) . ?
C3_2 H3_2 0.9300 . ?
C4_2 C5_2 1.396(3) . ?
C4_2 C8_2 1.508(3) . ?
C5_2 C6_2 1.389(3) . ?
C5_2 H5_2 0.9300 . ?
C6_2 C9_2 1.510(3) . ?
C7_2 H7A_2 0.9600 . ?
C7_2 H7B_2 0.9600 . ?
C7_2 H7C_2 0.9600 . ?
C8_2 H8A_2 0.9600 . ?
C8_2 H8B_2 0.9600 . ?
C8_2 H8C_2 0.9600 . ?
C9_2 H9A_2 0.9600 . ?
C9_2 H9B_2 0.9600 . ?
C9_2 H9C_2 0.9600 . ?
C1_3 N1_3 1.307(2) . ?
C1_3 C4_3 1.526(2) . ?
N1_3 C1_4 1.471(2) . ?
N1_3 C2_3 1.544(2) . ?
C2_3 C6_3 1.519(3) . ?
C2_3 C5_3 1.521(3) . ?
C2_3 C3_3 1.524(3) . ?
C3_3 C4_3 1.536(2) . ?
C3_3 H3A_3 0.9700 . ?
C3_3 H3AB_3 0.9700 . ?
C4_3 C8_3 1.533(2) . ?
C4_3 C7_3 1.543(2) . ?
C5_3 H5A_3 0.9600 . ?
C5_3 H5B_3 0.9600 . ?
C5_3 H5C_3 0.9600 . ?
C6_3 H6A_3 0.9600 . ?
C6_3 H6B_3 0.9600 . ?
C6_3 H6C_3 0.9600 . ?
C7_3 H7A_3 0.9600 . ?
C7_3 H7B_3 0.9600 . ?
C7_3 H7C_3 0.9600 . ?
C8_3 H8A_3 0.9600 . ?
C8_3 H8B_3 0.9600 . ?
C8_3 H8C_3 0.9600 . ?
C1_4 C2_4 1.409(3) . ?
C1_4 C6_4 1.413(2) . ?
C2_4 C3_4 1.402(3) . ?
C2_4 C7_4 1.521(3) . ?
C3_4 C4_4 1.380(3) . ?
C3_4 H3_4 0.9300 . ?
C4_4 C5_4 1.379(3) . ?
C4_4 H4_4 0.9300 . ?
C5_4 C6_4 1.398(3) . ?
C5_4 H5_4 0.9300 . ?
C6_4 C10_4 1.521(3) . ?
C7_4 C8_4 1.537(3) . ?
C7_4 C9_4 1.540(3) . ?
C7_4 H7_4 0.9800 . ?
C8_4 H8A_4 0.9600 . ?
C8_4 H8B_4 0.9600 . ?
C8_4 H8C_4 0.9600 . ?
C9_4 H9A_4 0.9600 . ?
C9_4 H9B_4 0.9600 . ?
C9_4 H9C_4 0.9600 . ?
C10_4 C11_4 1.533(3) . ?
C10_4 C12_4 1.537(3) . ?
C10_4 H10_4 0.9800 . ?
C11_4 H11A_4 0.9600 . ?
C11_4 H11B_4 0.9600 . ?
C11_4 H11C_4 0.9600 . ?
C12_4 H12A_4 0.9600 . ?
C12_4 H12B_4 0.9600 . ?
C12_4 H12C_4 0.9600 . ?
